data_4134895
loop_
_publ_author_name
'Amombo Noa, Francoise M.'
'Svensson Grape, Erik'
'Br\"ulls, Steffen M'
'Cheung, Ocean'
'Malmberg, Per'
'Inge, A. Ken'
'McKenzie, Christine J.'
'M\%artensson, Jerker'
'Ohrstrom, Lars'

_publ_section_title
;
 Metal-Organic Frameworks with Hexakis(4-carboxyphenyl)benzene -
 Extensions to Reticular Chemistry and Introducing Foldable Nets.
;
_journal_name_full 'Journal of the American Chemical Society'
_journal_paper_doi 10.1021/jacs.0c02984
_journal_year 2020
_chemical_formula_sum 'C64 H58 Fe4 N4 O20'
_chemical_formula_weight 1426.54
_space_group_crystal_system monoclinic
_space_group_IT_number 13
_space_group_name_Hall '-P 2yc'
_space_group_name_H-M_alt 'P 1 2/c 1'
_atom_sites_solution_hydrogens geom
_audit_creation_method SHELXL-2018/1
_cell_angle_alpha 90
_cell_angle_beta 98.8470(10)
_cell_angle_gamma 90
_cell_formula_units_Z 4
_cell_length_a 29.1661(14)
_cell_length_b 16.1141(7)
_cell_length_c 13.9552(6)
_cell_measurement_reflns_used 9964
_cell_measurement_temperature 293(2)
_cell_measurement_theta_max 26.37
_cell_measurement_theta_min 2.27
_cell_volume 6480.7(5)
_computing_structure_refinement 'SHELXL-2018/1 (Sheldrick, 2018)'
_computing_structure_solution 'SHELXT 2014/5 (Sheldrick, 2014)'
_diffrn_ambient_temperature 293(2)
_diffrn_measured_fraction_theta_full 0.999
_diffrn_measured_fraction_theta_max 0.996
_diffrn_measurement_device_type 'Bruker D8 Venture'
_diffrn_radiation_type MoK\a
_diffrn_radiation_wavelength 0.71073
_diffrn_reflns_av_R_equivalents 0.0643
_diffrn_reflns_av_unetI/netI 0.0377
_diffrn_reflns_Laue_measured_fraction_full 0.999
_diffrn_reflns_Laue_measured_fraction_max 0.996
_diffrn_reflns_limit_h_max 36
_diffrn_reflns_limit_h_min -35
_diffrn_reflns_limit_k_max 20
_diffrn_reflns_limit_k_min -20
_diffrn_reflns_limit_l_max 17
_diffrn_reflns_limit_l_min -17
_diffrn_reflns_number 100439
_diffrn_reflns_point_group_measured_fraction_full 0.999
_diffrn_reflns_point_group_measured_fraction_max 0.996
_diffrn_reflns_theta_full 26.242
_diffrn_reflns_theta_max 26.374
_diffrn_reflns_theta_min 2.370
_exptl_absorpt_coefficient_mu 0.954
_exptl_absorpt_correction_T_max 0.7454
_exptl_absorpt_correction_T_min 0.6203
_exptl_absorpt_correction_type multi-scan
_exptl_absorpt_process_details '(SADABS; Sheldrick, 1996)'
_exptl_crystal_colour yellow
_exptl_crystal_density_diffrn 1.462
_exptl_crystal_description stubby
_exptl_crystal_F_000 2936
_exptl_crystal_size_max 0.57
_exptl_crystal_size_mid 0.48
_exptl_crystal_size_min 0.23
_refine_diff_density_max 0.555
_refine_diff_density_min -0.708
_refine_diff_density_rms 0.069
_refine_ls_extinction_method none
_refine_ls_goodness_of_fit_ref 1.075
_refine_ls_hydrogen_treatment constr
_refine_ls_matrix_type full
_refine_ls_number_parameters 839
_refine_ls_number_reflns 13341
_refine_ls_number_restraints 58
_refine_ls_restrained_S_all 1.144
_refine_ls_R_factor_all 0.0626
_refine_ls_R_factor_gt 0.0416
_refine_ls_shift/su_max 0.006
_refine_ls_shift/su_mean 0.000
_refine_ls_structure_factor_coef Fsqd
_refine_ls_weighting_details 'w=1/[\s^2^(Fo^2^)+(0.0432P)^2^+6.0129P] where P=(Fo^2^+2Fc^2^)/3'
_refine_ls_weighting_scheme calc
_refine_ls_wR_factor_gt 0.0966
_refine_ls_wR_factor_ref 0.1051
_reflns_Friedel_coverage 0.000
_reflns_number_gt 10364
_reflns_number_total 13341
_reflns_threshold_expression 'I > 2\s(I)'
_cod_data_source_file ja0c02984_si_003.cif
_cod_data_source_block CTH-8
_cod_depositor_comments
;
The following automatic conversions were performed:

data item '_exptl_absorpt_correction_type' value 'Multi-scan' was
changed to 'multi-scan' in accordance with the
/home/data/users/saulius/crontab/automatic-downloads/rss-feeds/ACS/lib/dictionaries/cif_core.dic
dictionary named 'cif_core.dic' version 2.4.2 last updated on
2011-04-26.

Automatic conversion script
Id: cif_fix_values 7556 2019-12-06 15:28:31Z antanas 
;
_cod_original_sg_symbol_H-M 'P 2/c'
_cod_database_code 4134895
_shelx_shelxl_version_number 2018/1
_shelx_space_group_comment
;
The symmetry employed for this shelxl refinement is uniquely defined
by the following loop, which should always be used as a source of
symmetry information in preference to the above space-group names.
They are only intended as comments.
;
_exptl_absorpt_special_details 'Absorption corrections were made using the program SADABS (Sheldrick, 1996)'

loop_
_space_group_symop_operation_xyz
'x, y, z'
'-x, y, -z+1/2'
'-x, -y, -z'
'x, -y, z-1/2'

loop_
_atom_site_label
_atom_site_type_symbol
_atom_site_fract_x
_atom_site_fract_y
_atom_site_fract_z
_atom_site_U_iso_or_equiv
_atom_site_adp_type
_atom_site_occupancy
_atom_site_site_symmetry_order
_atom_site_calc_flag
_atom_site_refinement_flags_posn
_atom_site_refinement_flags_adp
_atom_site_refinement_flags_occupancy
_atom_site_disorder_assembly
_atom_site_disorder_group
Fe3 Fe 0.31746(2) -0.03274(2) 0.57207(3) 0.02037(9) Uani 1 1 d . . . . .
Fe4 Fe 0.33480(2) -0.05966(2) 0.81401(3) 0.02207(9) Uani 1 1 d . . . . .
Fe1 Fe 0.16841(2) 0.44567(2) 0.84016(3) 0.02253(9) Uani 1 1 d . . . . .
Fe2 Fe 0.16554(2) 0.45780(2) 0.59958(3) 0.02339(10) Uani 1 1 d . . . . .
O19 O 0.30923(7) 0.04976(11) 0.45491(13) 0.0299(4) Uani 1 1 d . . . . .
O13 O 0.34363(6) 0.87748(11) 0.68708(13) 0.0261(4) Uani 1 1 d . . . . .
O2 O 0.14929(6) 1.37116(11) 0.71238(14) 0.0305(4) Uani 1 1 d . . . . .
C50 C 0.0015(3) 0.5467(5) 0.9021(9) 0.236(3) Uani 1 1 d D U . . .
H50A H -0.014560 0.569048 0.842529 0.354 Uiso 1 1 calc R U . . .
H50B H 0.020702 0.588992 0.936244 0.354 Uiso 1 1 calc R U . . .
H50C H -0.020623 0.527810 0.941552 0.354 Uiso 1 1 calc DR U . . .
O9 O 0.18532(7) 0.53027(12) 0.95592(14) 0.0374(5) Uani 1 1 d . . . . .
O11 O 0.23684(6) 0.44840(13) 0.80934(15) 0.0339(5) Uani 1 1 d . . . . .
O12 O 0.22850(6) 0.50435(13) 0.66145(16) 0.0377(5) Uani 1 1 d . . . . .
O15 O 0.36251(7) 0.05659(12) 0.80326(15) 0.0367(5) Uani 1 1 d . . . . .
O3 O 0.24983(6) 0.97780(14) 0.59800(15) 0.0370(5) Uani 1 1 d . . . . .
O16 O 0.35555(7) 0.06327(12) 0.64287(15) 0.0375(5) Uani 1 1 d . . . . .
O5 O 0.12818(7) 0.56479(12) 0.60658(16) 0.0385(5) Uani 1 1 d . . . . .
O14 O 0.38779(7) 0.89432(12) 0.57518(16) 0.0391(5) Uani 1 1 d . . . . .
O4 O 0.26734(7) 0.97608(16) 0.75773(16) 0.0495(6) Uani 1 1 d . . . . .
O1 O 0.10351(8) 1.37713(13) 0.57334(17) 0.0472(6) Uani 1 1 d . . . . .
O8 O 0.18636(7) 0.34405(13) 0.93153(16) 0.0418(5) Uani 1 1 d . . . . .
O17 O 0.40264(7) -0.09303(15) 0.88577(17) 0.0467(6) Uani 1 1 d . . . . .
O6 O 0.13752(9) 0.54817(14) 0.76519(18) 0.0544(7) Uani 1 1 d . . . . .
O18 O 0.29705(8) -0.13254(14) 0.47963(17) 0.0484(6) Uani 1 1 d . . . . .
O20 O 0.30555(9) 0.16720(14) 0.37779(17) 0.0538(7) Uani 1 1 d . . . . .
O10 O 0.20263(9) 0.64322(14) 1.03809(17) 0.0557(7) Uani 1 1 d . . . . .
O7 O 0.09981(8) 0.42573(16) 0.8753(2) 0.0598(7) Uani 1 1 d . U . . .
C32 C 0.45173(8) 0.47161(15) 0.7439(2) 0.0238(6) Uani 1 1 d . . . . .
C47 C 0.36893(9) 0.09040(16) 0.7262(2) 0.0252(6) Uani 1 1 d . . . . .
C45 C 0.39596(8) 0.17087(15) 0.7330(2) 0.0238(6) Uani 1 1 d . . . . .
C29 C 0.40010(8) 0.47180(15) 0.7406(2) 0.0245(6) Uani 1 1 d . . . . .
C33 C 0.47569(8) 0.54675(15) 0.7450(2) 0.0244(6) Uani 1 1 d . . . . .
C9 C 0.04531(8) 0.96654(16) 0.7287(2) 0.0265(6) Uani 1 1 d . . . . .
C5 C 0.04565(8) 1.12215(16) 0.7208(2) 0.0270(6) Uani 1 1 d . . . . .
C40 C 0.37730(8) 0.85415(16) 0.6441(2) 0.0254(6) Uani 1 1 d . . . . .
C26 C 0.30417(8) 0.47512(17) 0.7387(2) 0.0274(6) Uani 1 1 d . . . . .
C41 C 0.47590(8) 0.39585(15) 0.7477(2) 0.0232(6) Uani 1 1 d . . . . .
C42 C 0.44877(8) 0.31660(15) 0.7431(2) 0.0232(6) Uani 1 1 d . . . . .
C34 C 0.44967(8) 0.62684(15) 0.7245(2) 0.0250(6) Uani 1 1 d . . . . .
C8 C 0.02253(8) 1.04182(15) 0.7387(2) 0.0258(6) Uani 1 1 d . . . . .
C37 C 0.40185(8) 0.77482(16) 0.6743(2) 0.0243(6) Uani 1 1 d . . . . .
C21 C 0.09656(9) 0.66613(16) 0.7019(2) 0.0288(6) Uani 1 1 d . . . . .
C18 C 0.04742(8) 0.81139(16) 0.7263(2) 0.0265(6) Uani 1 1 d . . . . .
C16 C 0.23946(9) 0.97581(17) 0.6811(2) 0.0276(6) Uani 1 1 d . . . . .
N1 N 0.45967(9) -0.08504(19) 1.0141(2) 0.0470(7) Uani 1 1 d . . . . .
C17 C 0.02267(8) 0.89126(16) 0.7391(2) 0.0255(6) Uani 1 1 d . . . . .
C36 C 0.39808(9) 0.73553(17) 0.7608(2) 0.0305(6) Uani 1 1 d . . . . .
H36 H 0.379438 0.758278 0.802500 0.037 Uiso 1 1 calc R U . . .
C49 C 0.0067(3) 0.3986(6) 0.8544(9) 0.249(3) Uani 1 1 d D U . . .
H49A H 0.023376 0.368590 0.811320 0.374 Uiso 1 1 calc DR U . . .
H49B H -0.024322 0.409256 0.822675 0.374 Uiso 1 1 calc R U . . .
H49C H 0.005652 0.366215 0.911794 0.374 Uiso 1 1 calc R U . . .
C25 C 0.25237(9) 0.47547(17) 0.7366(2) 0.0278(6) Uani 1 1 d . . . . .
C13 C 0.18876(8) 0.97357(17) 0.6912(2) 0.0271(6) Uani 1 1 d . . . . .
C35 C 0.42198(9) 0.66235(17) 0.7857(2) 0.0299(6) Uani 1 1 d . . . . .
H35 H 0.419400 0.636713 0.844387 0.036 Uiso 1 1 calc R U . . .
C10 C 0.09507(8) 0.96746(16) 0.7130(2) 0.0267(6) Uani 1 1 d . . . . .
C2 C 0.09046(9) 1.26775(17) 0.6795(2) 0.0296(6) Uani 1 1 d . . . . .
C7 C 0.10015(10) 1.23185(18) 0.7700(2) 0.0352(7) Uani 1 1 d . . . . .
H7 H 0.121632 1.256455 0.817750 0.042 Uiso 1 1 calc R U . . .
C24 C 0.12269(9) 0.58689(17) 0.6897(2) 0.0307(6) Uani 1 1 d . . . . .
C27 C 0.33400(9) 0.46433(19) 0.8244(2) 0.0352(7) Uani 1 1 d . . . . .
H27 H 0.322147 0.458314 0.882151 0.042 Uiso 1 1 calc R U . . .
C43 C 0.42658(10) 0.28719(17) 0.6553(2) 0.0338(7) Uani 1 1 d . . . . .
H43 H 0.429024 0.316362 0.598838 0.041 Uiso 1 1 calc R U . . .
C01I C 0.29670(11) 0.12589(19) 0.4476(2) 0.0379(7) Uani 1 1 d . . . . .
C31 C 0.32234(9) 0.4844(2) 0.6540(2) 0.0371(7) Uani 1 1 d . . . . .
H31 H 0.302584 0.491743 0.595613 0.044 Uiso 1 1 calc R U . . .
C30 C 0.37033(9) 0.4830(2) 0.6552(2) 0.0378(7) Uani 1 1 d . . . . .
H30 H 0.382252 0.489599 0.597633 0.045 Uiso 1 1 calc R U . . .
C6 C 0.07807(10) 1.15950(18) 0.7902(2) 0.0362(7) Uani 1 1 d . . . . .
H6 H 0.085116 1.135550 0.851286 0.043 Uiso 1 1 calc R U . . .
C39 C 0.45223(10) 0.66572(18) 0.6369(2) 0.0355(7) Uani 1 1 d . . . . .
H39 H 0.470122 0.642253 0.594292 0.043 Uiso 1 1 calc R U . . .
C22 C 0.07761(10) 0.71214(18) 0.6224(2) 0.0350(7) Uani 1 1 d . . . . .
H22 H 0.080960 0.694540 0.560434 0.042 Uiso 1 1 calc R U . . .
C12 C 0.17578(10) 0.9542(2) 0.7794(2) 0.0410(8) Uani 1 1 d . . . . .
H12 H 0.198464 0.943588 0.832476 0.049 Uiso 1 1 calc R U . . .
C23 C 0.05356(10) 0.78465(18) 0.6346(2) 0.0362(7) Uani 1 1 d . . . . .
H23 H 0.041361 0.815794 0.580570 0.043 Uiso 1 1 calc R U . . .
C44 C 0.40060(10) 0.21459(18) 0.6500(2) 0.0339(7) Uani 1 1 d . . . . .
H44 H 0.386230 0.195297 0.590042 0.041 Uiso 1 1 calc R U . . .
C46 C 0.41719(10) 0.20081(17) 0.8210(2) 0.0309(6) Uani 1 1 d . . . . .
H46 H 0.413865 0.172540 0.877668 0.037 Uiso 1 1 calc R U . . .
C1 C 0.11512(9) 1.34328(17) 0.6535(2) 0.0304(6) Uani 1 1 d . . . . .
C28 C 0.38170(9) 0.46237(19) 0.8251(2) 0.0357(7) Uani 1 1 d . . . . .
H28 H 0.401438 0.454588 0.883436 0.043 Uiso 1 1 calc R U . . .
C56 C 0.41925(10) -0.0622(2) 0.9645(2) 0.0392(7) Uani 1 1 d . . . . .
H56 H 0.402527 -0.020841 0.990250 0.047 Uiso 1 1 calc R U . . .
C62 C 0.44356(10) 0.27295(17) 0.8261(2) 0.0329(7) Uani 1 1 d . . . . .
H62 H 0.457899 0.292158 0.886174 0.039 Uiso 1 1 calc R U . . .
C14 C 0.15458(9) 0.9896(2) 0.6137(2) 0.0370(7) Uani 1 1 d . . . . .
H14 H 0.162784 1.002234 0.553550 0.044 Uiso 1 1 calc R U . . .
C38 C 0.42875(10) 0.73841(18) 0.6121(2) 0.0343(7) Uani 1 1 d . . . . .
H38 H 0.430929 0.763469 0.552962 0.041 Uiso 1 1 calc R U . . .
C11 C 0.12938(10) 0.9503(2) 0.7900(2) 0.0400(8) Uani 1 1 d . . . . .
H11 H 0.121268 0.935873 0.849671 0.048 Uiso 1 1 calc R U . . .
N2 N 0.26393(12) -0.1954(2) 0.3438(2) 0.0626(9) Uani 1 1 d . . . . .
C19 C 0.06625(11) 0.76479(19) 0.8051(2) 0.0411(8) Uani 1 1 d . . . . .
H19 H 0.062513 0.781722 0.867154 0.049 Uiso 1 1 calc R U . . .
C15 C 0.10802(9) 0.9871(2) 0.6243(2) 0.0365(7) Uani 1 1 d . . . . .
H15 H 0.085369 0.998617 0.571510 0.044 Uiso 1 1 calc R U . . .
C20 C 0.09087(12) 0.6925(2) 0.7930(2) 0.0432(8) Uani 1 1 d . . . . .
H20 H 0.103582 0.661780 0.846988 0.052 Uiso 1 1 calc R U . . .
C54 C 0.20414(12) 0.6027(2) 0.9641(2) 0.0440(8) Uani 1 1 d . . . . .
C3 C 0.05760(11) 1.23112(19) 0.6105(2) 0.0433(8) Uani 1 1 d . . . . .
H3 H 0.050437 1.255013 0.549321 0.052 Uiso 1 1 calc R U . . .
N3 N 0.22291(16) 0.2847(3) 1.0671(2) 0.0859(14) Uani 1 1 d . . . . .
C4 C 0.03543(11) 1.15965(19) 0.6315(2) 0.0422(8) Uani 1 1 d . . . . .
H4 H 0.013109 1.136216 0.584539 0.051 Uiso 1 1 calc R U . . .
C59 C 0.26836(14) -0.1362(2) 0.4071(3) 0.0540(9) Uani 1 1 d . . . . .
H59 H 0.247555 -0.092238 0.395889 0.065 Uiso 1 1 calc R U . . .
C028 C 0.27046(15) 0.1636(2) 0.5213(3) 0.0660(12) Uani 1 1 d . . . . .
H02A H 0.242215 0.133316 0.522401 0.099 Uiso 1 1 calc R U . . .
H02B H 0.263269 0.220434 0.504482 0.099 Uiso 1 1 calc R U . . .
H02C H 0.289141 0.161294 0.584223 0.099 Uiso 1 1 calc R U . . .
C51 C 0.21695(14) 0.3425(2) 1.0025(3) 0.0546(10) Uani 1 1 d . . . . .
H51 H 0.237619 0.386764 1.010379 0.066 Uiso 1 1 calc R U . . .
C58 C 0.47648(13) -0.0516(3) 1.1100(3) 0.0616(11) Uani 1 1 d . . . . .
H58A H 0.455719 -0.009011 1.125186 0.092 Uiso 1 1 calc R U . . .
H58B H 0.506868 -0.028469 1.110687 0.092 Uiso 1 1 calc R U . . .
H58C H 0.477932 -0.095156 1.157236 0.092 Uiso 1 1 calc R U . . .
C57 C 0.48715(14) -0.1480(3) 0.9757(3) 0.0744(13) Uani 1 1 d . . . . .
H57A H 0.487462 -0.197465 1.014197 0.112 Uiso 1 1 calc R U . . .
H57B H 0.518312 -0.128221 0.977557 0.112 Uiso 1 1 calc R U . . .
H57C H 0.473901 -0.160178 0.909931 0.112 Uiso 1 1 calc R U . . .
C55 C 0.22809(18) 0.6373(3) 0.8853(3) 0.0853(16) Uani 1 1 d . . . . .
H55A H 0.259601 0.617998 0.893867 0.128 Uiso 1 1 calc R U . . .
H55B H 0.227780 0.696806 0.888116 0.128 Uiso 1 1 calc R U . . .
H55C H 0.212250 0.619247 0.823373 0.128 Uiso 1 1 calc R U . . .
C48 C 0.07502(16) 0.4770(4) 0.8928(5) 0.0980(17) Uani 1 1 d . U . . .
H48 H 0.089310 0.525201 0.919243 0.118 Uiso 1 1 calc R U . . .
C61 C 0.2257(2) -0.1972(4) 0.2622(3) 0.132(3) Uani 1 1 d . . . . .
H61A H 0.204528 -0.152625 0.268818 0.198 Uiso 1 1 calc R U . . .
H61B H 0.209578 -0.249205 0.261866 0.198 Uiso 1 1 calc R U . . .
H61C H 0.237810 -0.190925 0.202447 0.198 Uiso 1 1 calc R U . . .
C52 C 0.1914(2) 0.2164(4) 1.0611(6) 0.167(4) Uani 1 1 d . . . . .
H52A H 0.166416 0.225557 1.008749 0.250 Uiso 1 1 calc R U . . .
H52B H 0.179106 0.211665 1.120881 0.250 Uiso 1 1 calc R U . . .
H52C H 0.207388 0.166231 1.049622 0.250 Uiso 1 1 calc R U . . .
C60 C 0.2959(2) -0.2606(4) 0.3523(5) 0.139(3) Uani 1 1 d . . . . .
H60A H 0.322205 -0.246680 0.399839 0.209 Uiso 1 1 calc R U . . .
H60B H 0.306019 -0.269908 0.290796 0.209 Uiso 1 1 calc R U . . .
H60C H 0.281596 -0.310120 0.371937 0.209 Uiso 1 1 calc R U . . .
C53 C 0.2621(3) 0.2851(4) 1.1461(4) 0.185(5) Uani 1 1 d . . . . .
H53A H 0.283947 0.326871 1.133910 0.278 Uiso 1 1 calc R U . . .
H53B H 0.276911 0.231745 1.150169 0.278 Uiso 1 1 calc R U . . .
H53C H 0.251182 0.296959 1.206130 0.278 Uiso 1 1 calc R U . . .
N4 N 0.03030(17) 0.4777(4) 0.8812(7) 0.196(3) Uani 1 1 d D U . . .

loop_
_atom_site_aniso_label
_atom_site_aniso_U_11
_atom_site_aniso_U_22
_atom_site_aniso_U_33
_atom_site_aniso_U_23
_atom_site_aniso_U_13
_atom_site_aniso_U_12
Fe3 0.01784(17) 0.01611(18) 0.0275(2) 0.00096(15) 0.00471(14) 0.00033(14)
Fe4 0.02070(18) 0.01814(19) 0.0280(2) -0.00004(15) 0.00562(15) -0.00208(14)
Fe1 0.01919(18) 0.0211(2) 0.0280(2) 0.00175(16) 0.00583(15) 0.00068(14)
Fe2 0.02136(18) 0.01812(19) 0.0315(2) 0.00236(16) 0.00675(15) -0.00031(14)
O19 0.0388(11) 0.0249(10) 0.0278(10) 0.0036(8) 0.0101(8) 0.0091(8)
O13 0.0249(9) 0.0206(9) 0.0327(10) -0.0011(8) 0.0048(8) 0.0083(8)
O2 0.0301(10) 0.0222(10) 0.0404(12) -0.0033(9) 0.0094(9) -0.0095(8)
C50 0.107(5) 0.167(6) 0.437(9) -0.059(7) 0.051(6) 0.048(5)
O9 0.0494(12) 0.0322(12) 0.0329(11) -0.0047(9) 0.0140(10) -0.0146(10)
O11 0.0178(9) 0.0390(12) 0.0462(12) 0.0068(10) 0.0095(9) -0.0002(8)
O12 0.0158(9) 0.0467(13) 0.0499(13) 0.0122(11) 0.0022(9) -0.0049(9)
O15 0.0461(12) 0.0263(11) 0.0372(12) 0.0029(9) 0.0045(10) -0.0181(9)
O3 0.0177(9) 0.0528(14) 0.0419(12) 0.0043(10) 0.0092(9) 0.0024(9)
O16 0.0473(12) 0.0259(11) 0.0381(12) -0.0045(9) 0.0029(10) -0.0184(9)
O5 0.0388(11) 0.0286(11) 0.0498(14) -0.0015(10) 0.0120(10) 0.0146(9)
O14 0.0434(12) 0.0273(11) 0.0505(13) 0.0157(10) 0.0191(10) 0.0103(9)
O4 0.0173(10) 0.0866(19) 0.0441(13) -0.0099(12) 0.0040(9) 0.0052(11)
O1 0.0504(13) 0.0349(13) 0.0528(14) 0.0162(11) -0.0035(11) -0.0177(10)
O8 0.0423(12) 0.0346(12) 0.0484(14) 0.0148(10) 0.0063(11) 0.0016(10)
O17 0.0381(12) 0.0503(14) 0.0478(14) -0.0101(12) -0.0060(10) 0.0183(11)
O6 0.0722(17) 0.0353(13) 0.0552(15) 0.0088(11) 0.0082(13) 0.0331(12)
O18 0.0594(15) 0.0338(13) 0.0488(14) -0.0105(11) -0.0019(12) -0.0032(11)
O20 0.0907(19) 0.0303(12) 0.0484(14) 0.0136(11) 0.0357(13) 0.0164(12)
O10 0.0886(19) 0.0352(13) 0.0501(15) -0.0146(11) 0.0325(13) -0.0159(13)
O7 0.0303(12) 0.0555(16) 0.098(2) 0.0017(15) 0.0234(13) 0.0016(11)
C32 0.0133(11) 0.0155(12) 0.0430(16) 0.0001(11) 0.0056(11) -0.0011(9)
C47 0.0202(12) 0.0164(13) 0.0388(17) -0.0006(12) 0.0039(12) -0.0018(10)
C45 0.0192(12) 0.0149(12) 0.0374(16) -0.0019(11) 0.0048(11) -0.0040(10)
C29 0.0149(12) 0.0123(12) 0.0471(17) 0.0019(11) 0.0069(11) 0.0003(9)
C33 0.0164(12) 0.0138(12) 0.0440(17) -0.0001(11) 0.0079(11) 0.0032(10)
C9 0.0159(11) 0.0194(13) 0.0459(17) 0.0011(12) 0.0100(11) 0.0013(10)
C5 0.0170(12) 0.0146(13) 0.0510(18) -0.0003(12) 0.0104(12) 0.0007(10)
C40 0.0210(13) 0.0197(13) 0.0346(16) -0.0002(12) 0.0020(11) 0.0016(10)
C26 0.0145(12) 0.0254(14) 0.0427(17) 0.0012(12) 0.0054(11) -0.0013(10)
C41 0.0161(12) 0.0138(12) 0.0397(16) 0.0019(11) 0.0043(11) -0.0008(10)
C42 0.0138(11) 0.0112(12) 0.0448(17) 0.0011(11) 0.0048(11) -0.0004(9)
C34 0.0159(11) 0.0129(12) 0.0470(17) 0.0015(12) 0.0077(11) -0.0012(10)
C8 0.0176(12) 0.0168(13) 0.0435(17) 0.0005(12) 0.0066(11) -0.0044(10)
C37 0.0189(12) 0.0172(13) 0.0372(16) 0.0025(11) 0.0059(11) 0.0027(10)
C21 0.0246(13) 0.0179(13) 0.0453(17) 0.0028(12) 0.0099(12) 0.0050(11)
C18 0.0183(12) 0.0157(13) 0.0478(17) 0.0025(12) 0.0122(12) 0.0021(10)
C16 0.0166(12) 0.0255(14) 0.0414(17) -0.0018(12) 0.0067(12) 0.0005(10)
N1 0.0334(14) 0.0608(19) 0.0455(17) 0.0012(14) 0.0021(12) 0.0106(13)
C17 0.0190(12) 0.0167(13) 0.0420(16) 0.0018(12) 0.0082(11) 0.0008(10)
C36 0.0310(14) 0.0258(15) 0.0370(16) 0.0005(12) 0.0127(12) 0.0093(12)
C49 0.118(5) 0.181(6) 0.443(8) -0.072(6) 0.025(6) -0.029(5)
C25 0.0163(12) 0.0252(14) 0.0428(17) -0.0005(13) 0.0074(12) -0.0019(11)
C13 0.0148(12) 0.0268(14) 0.0402(16) -0.0024(12) 0.0064(11) -0.0010(10)
C35 0.0330(15) 0.0203(14) 0.0381(16) 0.0063(12) 0.0107(13) 0.0079(11)
C10 0.0156(12) 0.0176(13) 0.0488(18) 0.0021(12) 0.0113(12) 0.0005(10)
C2 0.0257(13) 0.0207(14) 0.0429(17) 0.0010(12) 0.0070(12) -0.0057(11)
C7 0.0336(15) 0.0278(16) 0.0428(18) -0.0002(13) 0.0012(13) -0.0131(12)
C24 0.0237(13) 0.0178(14) 0.051(2) 0.0010(14) 0.0074(13) 0.0031(11)
C27 0.0209(13) 0.0477(19) 0.0386(17) 0.0071(14) 0.0098(12) -0.0001(13)
C43 0.0409(16) 0.0240(15) 0.0374(17) 0.0031(13) 0.0087(13) -0.0109(13)
C01I 0.0516(19) 0.0297(17) 0.0348(17) 0.0026(14) 0.0142(14) 0.0129(14)
C31 0.0178(13) 0.053(2) 0.0396(18) 0.0033(15) 0.0013(12) 0.0013(13)
C30 0.0199(13) 0.052(2) 0.0436(18) 0.0043(15) 0.0112(13) -0.0006(13)
C6 0.0374(16) 0.0266(16) 0.0442(18) 0.0080(13) 0.0047(14) -0.0107(13)
C39 0.0335(15) 0.0258(15) 0.0518(19) 0.0030(14) 0.0213(14) 0.0114(12)
C22 0.0403(16) 0.0277(16) 0.0380(17) -0.0007(13) 0.0095(14) 0.0114(13)
C12 0.0204(13) 0.060(2) 0.0425(18) 0.0084(16) 0.0043(13) 0.0046(14)
C23 0.0392(16) 0.0273(16) 0.0414(18) 0.0053(13) 0.0036(14) 0.0150(13)
C44 0.0401(16) 0.0275(15) 0.0333(16) -0.0037(13) 0.0032(13) -0.0134(13)
C46 0.0344(15) 0.0225(14) 0.0339(16) 0.0064(12) -0.0005(12) -0.0098(12)
C1 0.0296(14) 0.0189(14) 0.0437(18) -0.0002(13) 0.0085(13) -0.0047(11)
C28 0.0179(13) 0.0438(18) 0.0438(18) 0.0068(14) -0.0008(12) -0.0010(12)
C56 0.0286(15) 0.0420(18) 0.047(2) 0.0005(16) 0.0057(14) 0.0083(13)
C62 0.0323(15) 0.0252(15) 0.0374(17) -0.0004(13) -0.0062(13) -0.0103(12)
C14 0.0224(14) 0.0491(19) 0.0416(18) 0.0062(15) 0.0119(13) 0.0010(13)
C38 0.0373(16) 0.0286(16) 0.0407(17) 0.0112(13) 0.0183(13) 0.0092(13)
C11 0.0250(14) 0.054(2) 0.0432(18) 0.0139(16) 0.0136(13) 0.0042(14)
N2 0.086(2) 0.055(2) 0.0507(19) -0.0207(16) 0.0232(17) -0.0410(19)
C19 0.055(2) 0.0309(17) 0.0407(18) 0.0024(14) 0.0172(15) 0.0160(15)
C15 0.0179(13) 0.0436(18) 0.0478(19) 0.0082(15) 0.0043(12) 0.0039(12)
C20 0.058(2) 0.0312(17) 0.0420(19) 0.0103(14) 0.0112(16) 0.0205(15)
C54 0.055(2) 0.0385(19) 0.0421(19) -0.0025(16) 0.0193(16) -0.0121(16)
C3 0.0485(19) 0.0343(18) 0.0427(19) 0.0135(15) -0.0066(15) -0.0175(15)
N3 0.136(4) 0.081(3) 0.045(2) 0.0241(19) 0.028(2) 0.076(3)
C4 0.0383(17) 0.0316(17) 0.051(2) 0.0047(15) -0.0097(15) -0.0168(14)
C59 0.068(2) 0.043(2) 0.050(2) -0.0030(18) 0.008(2) -0.0107(18)
C028 0.103(3) 0.047(2) 0.057(2) 0.0121(19) 0.042(2) 0.040(2)
C51 0.080(3) 0.037(2) 0.044(2) 0.0014(17) 0.002(2) 0.0212(19)
C58 0.045(2) 0.090(3) 0.048(2) -0.002(2) 0.0000(17) -0.013(2)
C57 0.053(2) 0.083(3) 0.083(3) 0.003(3) -0.003(2) 0.039(2)
C55 0.137(4) 0.066(3) 0.067(3) -0.025(2) 0.059(3) -0.060(3)
C48 0.054(3) 0.092(4) 0.153(5) -0.030(3) 0.031(3) -0.009(3)
C61 0.183(6) 0.145(6) 0.055(3) 0.002(3) -0.025(4) -0.101(5)
C52 0.139(6) 0.135(6) 0.256(9) 0.151(6) 0.126(6) 0.074(5)
C60 0.102(4) 0.095(4) 0.241(8) -0.094(5) 0.091(5) -0.030(4)
C53 0.310(11) 0.157(6) 0.059(3) -0.026(4) -0.069(5) 0.160(7)
N4 0.056(3) 0.121(4) 0.416(8) -0.069(5) 0.053(4) -0.002(3)

loop_
_atom_type_symbol
_atom_type_description
_atom_type_scat_dispersion_real
_atom_type_scat_dispersion_imag
_atom_type_scat_source
C C 0.0033 0.0016 'International Tables Vol C Tables 4.2.6.8 and 6.1.1.4'
H H 0.0000 0.0000 'International Tables Vol C Tables 4.2.6.8 and 6.1.1.4'
N N 0.0061 0.0033 'International Tables Vol C Tables 4.2.6.8 and 6.1.1.4'
O O 0.0106 0.0060 'International Tables Vol C Tables 4.2.6.8 and 6.1.1.4'
Fe Fe 0.3463 0.8444 'International Tables Vol C Tables 4.2.6.8 and 6.1.1.4'

loop_
_geom_angle_atom_site_label_1
_geom_angle_atom_site_label_2
_geom_angle_atom_site_label_3
_geom_angle
_geom_angle_site_symmetry_1
_geom_angle_site_symmetry_3
_geom_angle_publ_flag
O16 Fe3 O3 108.20(9) . 1_545 ?
O16 Fe3 O18 162.32(9) . . ?
O3 Fe3 O18 88.99(9) 1_545 . ?
O16 Fe3 O19 83.48(8) . . ?
O3 Fe3 O19 94.97(8) 1_545 . ?
O18 Fe3 O19 91.09(9) . . ?
O16 Fe3 O13 92.45(8) . 1_545 ?
O3 Fe3 O13 99.16(7) 1_545 1_545 ?
O18 Fe3 O13 88.76(8) . 1_545 ?
O19 Fe3 O13 165.86(7) . 1_545 ?
O16 Fe3 O14 87.84(8) . 1_545 ?
O3 Fe3 O14 152.69(8) 1_545 1_545 ?
O18 Fe3 O14 78.01(9) . 1_545 ?
O19 Fe3 O14 109.03(7) . 1_545 ?
O13 Fe3 O14 57.15(7) 1_545 1_545 ?
O15 Fe4 O4 94.57(10) . 1_545 ?
O15 Fe4 O13 106.18(8) . 1_545 ?
O4 Fe4 O13 92.69(8) 1_545 1_545 ?
O15 Fe4 O17 85.27(9) . . ?
O4 Fe4 O17 174.32(9) 1_545 . ?
O13 Fe4 O17 92.81(8) 1_545 . ?
O15 Fe4 O20 159.57(8) . 4_556 ?
O4 Fe4 O20 88.14(10) 1_545 4_556 ?
O13 Fe4 O20 93.88(8) 1_545 4_556 ?
O17 Fe4 O20 90.05(10) . 4_556 ?
O15 Fe4 O19 100.91(8) . 4_556 ?
O4 Fe4 O19 83.53(8) 1_545 4_556 ?
O13 Fe4 O19 152.86(7) 1_545 4_556 ?
O17 Fe4 O19 90.92(8) . 4_556 ?
O20 Fe4 O19 59.22(7) 4_556 4_556 ?
O6 Fe1 O8 167.05(9) . . ?
O6 Fe1 O11 103.36(9) . . ?
O8 Fe1 O11 89.12(8) . . ?
O6 Fe1 O9 84.53(9) . . ?
O8 Fe1 O9 91.83(9) . . ?
O11 Fe1 O9 91.47(8) . . ?
O6 Fe1 O2 89.39(9) . 1_545 ?
O8 Fe1 O2 94.42(8) . 1_545 ?
O11 Fe1 O2 88.59(8) . 1_545 ?
O9 Fe1 O2 173.75(8) . 1_545 ?
O6 Fe1 O7 83.54(10) . . ?
O8 Fe1 O7 84.19(9) . . ?
O11 Fe1 O7 172.48(9) . . ?
O9 Fe1 O7 92.18(9) . . ?
O2 Fe1 O7 88.50(9) 1_545 . ?
O12 Fe2 O5 96.93(9) . . ?
O12 Fe2 O9 90.49(8) . 4_565 ?
O5 Fe2 O9 100.82(8) . 4_565 ?
O12 Fe2 O10 88.43(10) . 4_565 ?
O5 Fe2 O10 159.65(9) . 4_565 ?
O9 Fe2 O10 59.38(8) 4_565 4_565 ?
O12 Fe2 O2 101.99(8) . 1_545 ?
O5 Fe2 O2 108.88(8) . 1_545 ?
O9 Fe2 O2 145.86(7) 4_565 1_545 ?
O10 Fe2 O2 89.00(8) 4_565 1_545 ?
O12 Fe2 O1 160.51(8) . 1_545 ?
O5 Fe2 O1 94.30(9) . 1_545 ?
O9 Fe2 O1 103.01(9) 4_565 1_545 ?
O10 Fe2 O1 86.52(10) 4_565 1_545 ?
O2 Fe2 O1 59.13(8) 1_545 1_545 ?
C01I O19 Fe3 131.98(18) . . ?
C01I O19 Fe4 89.47(16) . 4 ?
Fe3 O19 Fe4 136.57(9) . 4 ?
C40 O13 Fe4 137.80(17) . 1_565 ?
C40 O13 Fe3 93.23(15) . 1_565 ?
Fe4 O13 Fe3 102.98(7) 1_565 1_565 ?
C1 O2 Fe1 144.08(18) . 1_565 ?
C1 O2 Fe2 89.77(16) . 1_565 ?
Fe1 O2 Fe2 100.44(7) 1_565 1_565 ?
N4 C50 H50A 109.5 . . ?
N4 C50 H50B 109.5 . . ?
H50A C50 H50B 109.5 . . ?
N4 C50 H50C 109.5 . . ?
H50A C50 H50C 109.5 . . ?
H50B C50 H50C 109.5 . . ?
C54 O9 Fe1 134.3(2) . . ?
C54 O9 Fe2 90.48(18) . 4_566 ?
Fe1 O9 Fe2 134.17(9) . 4_566 ?
C25 O11 Fe1 130.19(17) . . ?
C25 O12 Fe2 124.24(18) . . ?
C47 O15 Fe4 125.12(18) . . ?
C16 O3 Fe3 122.47(18) . 1_565 ?
C47 O16 Fe3 140.94(18) . . ?
C24 O5 Fe2 115.46(18) . . ?
C40 O14 Fe3 87.52(15) . 1_565 ?
C16 O4 Fe4 141.23(19) . 1_565 ?
C1 O1 Fe2 90.37(17) . 1_565 ?
C51 O8 Fe1 126.2(2) . . ?
C56 O17 Fe4 121.47(19) . . ?
C24 O6 Fe1 152.9(2) . . ?
C59 O18 Fe3 130.4(2) . . ?
C01I O20 Fe4 92.04(18) . 4 ?
C54 O10 Fe2 91.01(19) . 4_566 ?
C48 O7 Fe1 125.3(3) . . ?
C33 C32 C41 120.3(2) . . ?
C33 C32 C29 119.8(2) . . ?
C41 C32 C29 119.9(2) . . ?
O15 C47 O16 125.8(2) . . ?
O15 C47 C45 117.9(2) . . ?
O16 C47 C45 116.4(2) . . ?
C46 C45 C44 118.8(2) . . ?
C46 C45 C47 121.0(2) . . ?
C44 C45 C47 120.1(2) . . ?
C30 C29 C28 118.7(2) . . ?
C30 C29 C32 121.6(2) . . ?
C28 C29 C32 119.7(2) . . ?
C32 C33 C33 119.81(14) . 2_656 ?
C32 C33 C34 120.4(2) . . ?
C33 C33 C34 119.48(14) 2_656 . ?
C17 C9 C8 120.1(2) . . ?
C17 C9 C10 120.4(2) . . ?
C8 C9 C10 119.4(2) . . ?
C4 C5 C6 118.2(3) . . ?
C4 C5 C8 119.4(3) . . ?
C6 C5 C8 122.4(3) . . ?
O14 C40 O13 120.6(2) . . ?
O14 C40 C37 120.1(2) . . ?
O13 C40 C37 119.2(2) . . ?
C31 C26 C27 119.0(2) . . ?
C31 C26 C25 120.0(3) . . ?
C27 C26 C25 121.0(3) . . ?
C41 C41 C32 119.76(14) 2_656 . ?
C41 C41 C42 121.52(13) 2_656 . ?
C32 C41 C42 118.7(2) . . ?
C43 C42 C62 118.2(2) . . ?
C43 C42 C41 120.3(2) . . ?
C62 C42 C41 121.5(2) . . ?
C39 C34 C35 118.2(2) . . ?
C39 C34 C33 117.5(2) . . ?
C35 C34 C33 124.2(2) . . ?
C9 C8 C8 119.96(14) . 2_556 ?
C9 C8 C5 119.9(2) . . ?
C8 C8 C5 120.04(13) 2_556 . ?
C36 C37 C38 118.8(2) . . ?
C36 C37 C40 122.6(2) . . ?
C38 C37 C40 118.6(2) . . ?
C20 C21 C22 119.2(3) . . ?
C20 C21 C24 120.0(3) . . ?
C22 C21 C24 120.8(3) . . ?
C19 C18 C23 118.4(2) . . ?
C19 C18 C17 120.9(3) . . ?
C23 C18 C17 120.6(2) . . ?
O4 C16 O3 125.7(2) . . ?
O4 C16 C13 116.2(2) . . ?
O3 C16 C13 118.1(2) . . ?
C56 N1 C57 120.0(3) . . ?
C56 N1 C58 121.6(3) . . ?
C57 N1 C58 118.2(3) . . ?
C9 C17 C17 119.89(14) . 2_556 ?
C9 C17 C18 119.2(2) . . ?
C17 C17 C18 120.89(13) 2_556 . ?
C37 C36 C35 120.2(2) . . ?
C37 C36 H36 119.9 . . ?
C35 C36 H36 119.9 . . ?
N4 C49 H49A 109.5 . . ?
N4 C49 H49B 109.5 . . ?
H49A C49 H49B 109.5 . . ?
N4 C49 H49C 109.5 . . ?
H49A C49 H49C 109.5 . . ?
H49B C49 H49C 109.5 . . ?
O11 C25 O12 125.7(2) . . ?
O11 C25 C26 118.0(2) . . ?
O12 C25 C26 116.3(2) . . ?
C12 C13 C14 118.6(2) . . ?
C12 C13 C16 119.9(3) . . ?
C14 C13 C16 121.5(3) . . ?
C34 C35 C36 121.0(3) . . ?
C34 C35 H35 119.5 . . ?
C36 C35 H35 119.5 . . ?
C11 C10 C15 118.5(2) . . ?
C11 C10 C9 119.1(3) . . ?
C15 C10 C9 122.4(3) . . ?
C7 C2 C3 118.8(3) . . ?
C7 C2 C1 121.9(3) . . ?
C3 C2 C1 119.3(3) . . ?
C2 C7 C6 120.3(3) . . ?
C2 C7 H7 119.9 . . ?
C6 C7 H7 119.9 . . ?
O6 C24 O5 124.5(3) . . ?
O6 C24 C21 116.4(3) . . ?
O5 C24 C21 119.1(3) . . ?
C26 C27 C28 120.5(3) . . ?
C26 C27 H27 119.7 . . ?
C28 C27 H27 119.7 . . ?
C42 C43 C44 121.0(3) . . ?
C42 C43 H43 119.5 . . ?
C44 C43 H43 119.5 . . ?
O20 C01I O19 119.1(3) . . ?
O20 C01I C028 120.7(3) . . ?
O19 C01I C028 120.2(3) . . ?
C26 C31 C30 120.3(3) . . ?
C26 C31 H31 119.9 . . ?
C30 C31 H31 119.9 . . ?
C29 C30 C31 120.8(3) . . ?
C29 C30 H30 119.6 . . ?
C31 C30 H30 119.6 . . ?
C5 C6 C7 121.0(3) . . ?
C5 C6 H6 119.5 . . ?
C7 C6 H6 119.5 . . ?
C38 C39 C34 121.0(3) . . ?
C38 C39 H39 119.5 . . ?
C34 C39 H39 119.5 . . ?
C21 C22 C23 120.2(3) . . ?
C21 C22 H22 119.9 . . ?
C23 C22 H22 119.9 . . ?
C13 C12 C11 120.8(3) . . ?
C13 C12 H12 119.6 . . ?
C11 C12 H12 119.6 . . ?
C18 C23 C22 121.0(3) . . ?
C18 C23 H23 119.5 . . ?
C22 C23 H23 119.5 . . ?
C45 C44 C43 120.5(3) . . ?
C45 C44 H44 119.7 . . ?
C43 C44 H44 119.7 . . ?
C45 C46 C62 120.6(3) . . ?
C45 C46 H46 119.7 . . ?
C62 C46 H46 119.7 . . ?
O1 C1 O2 120.2(2) . . ?
O1 C1 C2 120.2(3) . . ?
O2 C1 C2 119.5(3) . . ?
C29 C28 C27 120.8(3) . . ?
C29 C28 H28 119.6 . . ?
C27 C28 H28 119.6 . . ?
O17 C56 N1 123.3(3) . . ?
O17 C56 H56 118.3 . . ?
N1 C56 H56 118.3 . . ?
C42 C62 C46 120.9(3) . . ?
C42 C62 H62 119.5 . . ?
C46 C62 H62 119.5 . . ?
C13 C14 C15 120.8(3) . . ?
C13 C14 H14 119.6 . . ?
C15 C14 H14 119.6 . . ?
C39 C38 C37 120.8(3) . . ?
C39 C38 H38 119.6 . . ?
C37 C38 H38 119.6 . . ?
C10 C11 C12 120.8(3) . . ?
C10 C11 H11 119.6 . . ?
C12 C11 H11 119.6 . . ?
C59 N2 C60 120.1(4) . . ?
C59 N2 C61 121.9(5) . . ?
C60 N2 C61 118.0(4) . . ?
C18 C19 C20 120.6(3) . . ?
C18 C19 H19 119.7 . . ?
C20 C19 H19 119.7 . . ?
C10 C15 C14 120.5(3) . . ?
C10 C15 H15 119.7 . . ?
C14 C15 H15 119.7 . . ?
C21 C20 C19 120.6(3) . . ?
C21 C20 H20 119.7 . . ?
C19 C20 H20 119.7 . . ?
O10 C54 O9 119.1(3) . . ?
O10 C54 C55 120.0(3) . . ?
O9 C54 C55 120.9(3) . . ?
C4 C3 C2 120.5(3) . . ?
C4 C3 H3 119.8 . . ?
C2 C3 H3 119.8 . . ?
C51 N3 C52 119.9(5) . . ?
C51 N3 C53 122.0(6) . . ?
C52 N3 C53 118.1(5) . . ?
C3 C4 C5 121.2(3) . . ?
C3 C4 H4 119.4 . . ?
C5 C4 H4 119.4 . . ?
O18 C59 N2 126.2(4) . . ?
O18 C59 H59 116.9 . . ?
N2 C59 H59 116.9 . . ?
C01I C028 H02A 109.5 . . ?
C01I C028 H02B 109.5 . . ?
H02A C028 H02B 109.5 . . ?
C01I C028 H02C 109.5 . . ?
H02A C028 H02C 109.5 . . ?
H02B C028 H02C 109.5 . . ?
O8 C51 N3 125.7(4) . . ?
O8 C51 H51 117.2 . . ?
N3 C51 H51 117.2 . . ?
N1 C58 H58A 109.5 . . ?
N1 C58 H58B 109.5 . . ?
H58A C58 H58B 109.5 . . ?
N1 C58 H58C 109.5 . . ?
H58A C58 H58C 109.5 . . ?
H58B C58 H58C 109.5 . . ?
N1 C57 H57A 109.5 . . ?
N1 C57 H57B 109.5 . . ?
H57A C57 H57B 109.5 . . ?
N1 C57 H57C 109.5 . . ?
H57A C57 H57C 109.5 . . ?
H57B C57 H57C 109.5 . . ?
C54 C55 H55A 109.5 . . ?
C54 C55 H55B 109.5 . . ?
H55A C55 H55B 109.5 . . ?
C54 C55 H55C 109.5 . . ?
H55A C55 H55C 109.5 . . ?
H55B C55 H55C 109.5 . . ?
O7 C48 N4 129.5(6) . . ?
O7 C48 H48 115.2 . . ?
N4 C48 H48 115.2 . . ?
N2 C61 H61A 109.5 . . ?
N2 C61 H61B 109.5 . . ?
H61A C61 H61B 109.5 . . ?
N2 C61 H61C 109.5 . . ?
H61A C61 H61C 109.5 . . ?
H61B C61 H61C 109.5 . . ?
N3 C52 H52A 109.5 . . ?
N3 C52 H52B 109.5 . . ?
H52A C52 H52B 109.5 . . ?
N3 C52 H52C 109.5 . . ?
H52A C52 H52C 109.5 . . ?
H52B C52 H52C 109.5 . . ?
N2 C60 H60A 109.5 . . ?
N2 C60 H60B 109.5 . . ?
H60A C60 H60B 109.5 . . ?
N2 C60 H60C 109.5 . . ?
H60A C60 H60C 109.5 . . ?
H60B C60 H60C 109.5 . . ?
N3 C53 H53A 109.5 . . ?
N3 C53 H53B 109.5 . . ?
H53A C53 H53B 109.5 . . ?
N3 C53 H53C 109.5 . . ?
H53A C53 H53C 109.5 . . ?
H53B C53 H53C 109.5 . . ?
C48 N4 C50 125.9(6) . . ?
C48 N4 C49 116.8(6) . . ?
C50 N4 C49 117.0(6) . . ?

loop_
_geom_bond_atom_site_label_1
_geom_bond_atom_site_label_2
_geom_bond_distance
_geom_bond_site_symmetry_2
_geom_bond_publ_flag
Fe3 O16 2.0654(19) . ?
Fe3 O3 2.0665(18) 1_545 ?
Fe3 O18 2.090(2) . ?
Fe3 O19 2.0923(18) . ?
Fe3 O13 2.2079(18) 1_545 ?
Fe3 O14 2.359(2) 1_545 ?
Fe4 O15 2.0548(19) . ?
Fe4 O4 2.084(2) 1_545 ?
Fe4 O13 2.0907(18) 1_545 ?
Fe4 O17 2.144(2) . ?
Fe4 O20 2.181(2) 4_556 ?
Fe4 O19 2.2133(18) 4_556 ?
Fe1 O6 2.084(2) . ?
Fe1 O8 2.092(2) . ?
Fe1 O11 2.1057(18) . ?
Fe1 O9 2.113(2) . ?
Fe1 O2 2.1510(19) 1_545 ?
Fe1 O7 2.156(2) . ?
Fe2 O12 2.0474(19) . ?
Fe2 O5 2.0498(19) . ?
Fe2 O9 2.178(2) 4_565 ?
Fe2 O10 2.200(2) 4_565 ?
Fe2 O2 2.2094(19) 1_545 ?
Fe2 O1 2.212(2) 1_545 ?
O19 C01I 1.280(3) . ?
O13 C40 1.283(3) . ?
O2 C1 1.272(3) . ?
C50 N4 1.451(8) . ?
C50 H50A 0.9600 . ?
C50 H50B 0.9600 . ?
C50 H50C 0.9600 . ?
O9 C54 1.287(4) . ?
O11 C25 1.252(3) . ?
O12 C25 1.256(3) . ?
O15 C47 1.245(3) . ?
O3 C16 1.243(3) . ?
O16 C47 1.248(3) . ?
O5 C24 1.247(4) . ?
O14 C40 1.236(3) . ?
O4 C16 1.240(3) . ?
O1 C1 1.244(3) . ?
O8 C51 1.227(4) . ?
O17 C56 1.235(4) . ?
O6 C24 1.243(4) . ?
O18 C59 1.211(4) . ?
O20 C01I 1.239(4) . ?
O10 C54 1.229(4) . ?
O7 C48 1.149(5) . ?
C32 C33 1.397(3) . ?
C32 C41 1.407(3) . ?
C32 C29 1.500(3) . ?
C47 C45 1.513(3) . ?
C45 C46 1.375(4) . ?
C45 C44 1.380(4) . ?
C29 C30 1.374(4) . ?
C29 C28 1.378(4) . ?
C33 C33 1.403(5) 2_656 ?
C33 C34 1.502(3) . ?
C9 C17 1.399(3) . ?
C9 C8 1.400(3) . ?
C9 C10 1.501(3) . ?
C5 C4 1.375(4) . ?
C5 C6 1.383(4) . ?
C5 C8 1.498(3) . ?
C40 C37 1.494(3) . ?
C26 C31 1.377(4) . ?
C26 C27 1.377(4) . ?
C26 C25 1.507(3) . ?
C41 C41 1.398(5) 2_656 ?
C41 C42 1.498(3) . ?
C42 C43 1.378(4) . ?
C42 C62 1.384(4) . ?
C34 C39 1.385(4) . ?
C34 C35 1.387(4) . ?
C8 C8 1.398(5) 2_556 ?
C37 C36 1.383(4) . ?
C37 C38 1.386(4) . ?
C21 C20 1.374(4) . ?
C21 C22 1.377(4) . ?
C21 C24 1.510(4) . ?
C18 C19 1.375(4) . ?
C18 C23 1.387(4) . ?
C18 C17 1.500(3) . ?
C16 C13 1.508(3) . ?
N1 C56 1.324(4) . ?
N1 C57 1.446(5) . ?
N1 C58 1.455(4) . ?
C17 C17 1.402(5) 2_556 ?
C36 C35 1.387(4) . ?
C36 H36 0.9300 . ?
C49 N4 1.469(9) . ?
C49 H49A 0.9600 . ?
C49 H49B 0.9600 . ?
C49 H49C 0.9600 . ?
C13 C12 1.377(4) . ?
C13 C14 1.378(4) . ?
C35 H35 0.9300 . ?
C10 C11 1.379(4) . ?
C10 C15 1.384(4) . ?
C2 C7 1.379(4) . ?
C2 C3 1.382(4) . ?
C2 C1 1.486(4) . ?
C7 C6 1.382(4) . ?
C7 H7 0.9300 . ?
C27 C28 1.390(4) . ?
C27 H27 0.9300 . ?
C43 C44 1.390(4) . ?
C43 H43 0.9300 . ?
C01I C028 1.503(4) . ?
C31 C30 1.397(4) . ?
C31 H31 0.9300 . ?
C30 H30 0.9300 . ?
C6 H6 0.9300 . ?
C39 C38 1.374(4) . ?
C39 H39 0.9300 . ?
C22 C23 1.387(4) . ?
C22 H22 0.9300 . ?
C12 C11 1.385(4) . ?
C12 H12 0.9300 . ?
C23 H23 0.9300 . ?
C44 H44 0.9300 . ?
C46 C62 1.390(4) . ?
C46 H46 0.9300 . ?
C28 H28 0.9300 . ?
C56 H56 0.9300 . ?
C62 H62 0.9300 . ?
C14 C15 1.389(4) . ?
C14 H14 0.9300 . ?
C38 H38 0.9300 . ?
C11 H11 0.9300 . ?
N2 C59 1.294(4) . ?
N2 C60 1.399(7) . ?
N2 C61 1.467(6) . ?
C19 C20 1.392(4) . ?
C19 H19 0.9300 . ?
C15 H15 0.9300 . ?
C20 H20 0.9300 . ?
C54 C55 1.498(5) . ?
C3 C4 1.375(4) . ?
C3 H3 0.9300 . ?
N3 C51 1.289(5) . ?
N3 C52 1.428(8) . ?
N3 C53 1.460(7) . ?
C4 H4 0.9300 . ?
C59 H59 0.9300 . ?
C028 H02A 0.9600 . ?
C028 H02B 0.9600 . ?
C028 H02C 0.9600 . ?
C51 H51 0.9300 . ?
C58 H58A 0.9600 . ?
C58 H58B 0.9600 . ?
C58 H58C 0.9600 . ?
C57 H57A 0.9600 . ?
C57 H57B 0.9600 . ?
C57 H57C 0.9600 . ?
C55 H55A 0.9600 . ?
C55 H55B 0.9600 . ?
C55 H55C 0.9600 . ?
C48 N4 1.289(6) . ?
C48 H48 0.9300 . ?
C61 H61A 0.9600 . ?
C61 H61B 0.9600 . ?
C61 H61C 0.9600 . ?
C52 H52A 0.9600 . ?
C52 H52B 0.9600 . ?
C52 H52C 0.9600 . ?
C60 H60A 0.9600 . ?
C60 H60B 0.9600 . ?
C60 H60C 0.9600 . ?
C53 H53A 0.9600 . ?
C53 H53B 0.9600 . ?
C53 H53C 0.9600 . ?
